data_2006864
loop_
_publ_author_name
'Zhukov, S. G.'
'Rybakov, V. B.'
'Babaev, E. V.'
'Paseshnichenko, K. A.'
'Schenk, H.'

_publ_section_title
;
 Tris(1-phenacyl-2-pyridone) Hydroxonium Tetrafluoroborate, a
 Hydrogen-Bonded Complex
;
_journal_issue 12
_journal_name_full 'Acta Crystallographica Section C'
_journal_page_first 1909
_journal_page_last 1911
_journal_paper_doi 10.1107/S010827019701024X
_journal_volume 53
_journal_year 1997
_chemical_formula_iupac '3 C13 H11 N O2, H3 O1 1+, B F4 1-'
_chemical_formula_moiety 'C39 H36 N3 O7 1+, B F4 1-'
_chemical_formula_structural '(H3 O (C13 H11 N O2)3) (B F4)'
_chemical_formula_sum 'C39 H36 B F4 N3 O7'
_chemical_formula_weight 745.52
_chemical_name_systematic
;
tris[1-(2-phenyl-2-oxoethyl)pyridone-2] hydroxonium tetrafluoroborate
complex
;
_space_group_IT_number 148
_symmetry_cell_setting trigonal
_symmetry_space_group_name_Hall '-R 3'
_symmetry_space_group_name_H-M 'R -3 :H'
_audit_creation_method SHELXL
_cell_angle_alpha 90
_cell_angle_beta 90
_cell_angle_gamma 120
_cell_formula_units_Z 6
_cell_length_a 14.020(2)
_cell_length_b 14.020(2)
_cell_length_c 33.005(5)
_cell_measurement_reflns_used 22
_cell_measurement_temperature 293(2)
_cell_measurement_theta_max 17.0
_cell_measurement_theta_min 15.4
_cell_volume 5618.3(14)
_computing_cell_refinement
;
CAD-4 Software
;
_computing_data_collection
;
CAD-4 Software (Enraf-Nonius, 1989)
;
_computing_data_reduction 'SDP-Plus (Frenz, 1985)'
_computing_molecular_graphics 'ORTEX (McArdle, 1995)'
_computing_publication_material SHELXL93
_computing_structure_refinement 'SHELXL93 (Sheldrick, 1993)'
_computing_structure_solution 'SHELXS96 (Sheldrick, 1996)'
_diffrn_ambient_temperature 293(2)
_diffrn_measurement_device 'Enraf-Nonius CAD-4'
_diffrn_measurement_method \w
_diffrn_radiation_monochromator graphite
_diffrn_radiation_source 'X-ray tube'
_diffrn_radiation_type MoK\a
_diffrn_radiation_wavelength 0.70926
_diffrn_reflns_av_R_equivalents 0.0000
_diffrn_reflns_av_sigmaI/netI 0.0583
_diffrn_reflns_limit_h_max 15
_diffrn_reflns_limit_h_min 0
_diffrn_reflns_limit_k_max 15
_diffrn_reflns_limit_k_min 0
_diffrn_reflns_limit_l_max 42
_diffrn_reflns_limit_l_min -41
_diffrn_reflns_number 2724
_diffrn_reflns_theta_max 26.9
_diffrn_reflns_theta_min 1.78
_diffrn_standards_decay_% 0
_diffrn_standards_interval_time 150
_diffrn_standards_number 2
_exptl_absorpt_coefficient_mu 0.104
_exptl_absorpt_correction_type none
_exptl_crystal_colour colourless
_exptl_crystal_density_diffrn 1.322
_exptl_crystal_density_method 'not measured'
_exptl_crystal_description irregular
_exptl_crystal_F_000 2328
_exptl_crystal_size_max 0.55
_exptl_crystal_size_mid 0.40
_exptl_crystal_size_min 0.33
_refine_diff_density_max 0.151
_refine_diff_density_min -0.154
_refine_ls_extinction_coef 0.0011(2)
_refine_ls_extinction_method SHELXL93
_refine_ls_goodness_of_fit_all 1.027
_refine_ls_goodness_of_fit_obs 1.199
_refine_ls_hydrogen_treatment refall
_refine_ls_matrix_type full
_refine_ls_number_parameters 225
_refine_ls_number_reflns 2724
_refine_ls_number_restraints 0
_refine_ls_restrained_S_all 1.027
_refine_ls_restrained_S_obs 1.199
_refine_ls_R_factor_all 0.126
_refine_ls_R_factor_obs .053
_refine_ls_shift/esd_max 0.012
_refine_ls_shift/esd_mean 0.001
_refine_ls_structure_factor_coef Fsqd
_refine_ls_weighting_details 'w = 1/[\s^2^(Fo^2^)+(0.051P)^2^] where P = (Fo^2^+2Fc^2^)/3'
_refine_ls_weighting_scheme calc
_refine_ls_wR_factor_all 0.130
_refine_ls_wR_factor_obs .102
_reflns_number_observed 1355
_reflns_number_total 2724
_reflns_observed_criterion >2sigma(I)
_cod_data_source_file na1311.cif
_cod_data_source_block bf
_cod_depositor_comments
;
The following automatic conversions were performed:

'_refine_ls_weighting_scheme' value 'calc w =
1/[\s^2^(Fo^2^)+(0.051P)^2^] where P = (Fo^2^+2Fc^2^)/3' was changed
to 'calc'. New tag '_refine_ls_weighting_details' was created. The
value of the new tag was set to 'w = 1/[\s^2^(Fo^2^)+(0.051P)^2^]
where P = (Fo^2^+2Fc^2^)/3'.

Automatic conversion script
Id: cif_fix_values 3143 2015-03-26 13:38:13Z robertas 
;
_cod_original_sg_symbol_H-M 'R -3'
_cod_original_formula_sum 'C39 H36 B1 F4 N3 O7'
_cod_database_code 2006864

loop_
_symmetry_equiv_pos_as_xyz
'x, y, z'
'-y, x-y, z'
'-x+y, -x, z'
'x+2/3, y+1/3, z+1/3'
'-y+2/3, x-y+1/3, z+1/3'
'-x+y+2/3, -x+1/3, z+1/3'
'x+1/3, y+2/3, z+2/3'
'-y+1/3, x-y+2/3, z+2/3'
'-x+y+1/3, -x+2/3, z+2/3'
'-x, -y, -z'
'y, -x+y, -z'
'x-y, x, -z'
'-x+2/3, -y+1/3, -z+1/3'
'y+2/3, -x+y+1/3, -z+1/3'
'x-y+2/3, x+1/3, -z+1/3'
'-x+1/3, -y+2/3, -z+2/3'
'y+1/3, -x+y+2/3, -z+2/3'
'x-y+1/3, x+2/3, -z+2/3'

loop_
_atom_site_aniso_label
_atom_site_aniso_U_11
_atom_site_aniso_U_22
_atom_site_aniso_U_33
_atom_site_aniso_U_12
_atom_site_aniso_U_13
_atom_site_aniso_U_23
O1 .0602(12) .0602(12) .069(2) .0301(6) .000 .000
N1 .0502(11) .0470(11) .0532(11) .0241(9) .0027(9) -.0013(9)
O2 .0645(11) .0573(10) .0649(11) .0348(9) -.0082(9) -.0034(8)
O3 .0681(11) .0626(11) .0667(11) .0329(9) .0148(9) .0004(8)
C2 .0545(14) .0510(14) .0559(14) .0273(12) .0056(12) .0025(12)
C3 .074(2) .054(2) .072(2) .0339(15) -.0012(15) -.0048(14)
C4 .088(2) .063(2) .071(2) .035(2) -.002(2) -.013(2)
C5 .076(2) .080(2) .056(2) .032(2) -.0094(15) -.007(2)
C6 .060(2) .066(2) .0551(15) .0292(14) .0023(13) .0043(13)
C7 .0530(15) .0487(14) .056(2) .0282(12) .0048(12) .0005(12)
C8 .0534(14) .0505(14) .0492(13) .0299(12) .0032(11) .0071(11)
C9 .0543(14) .0482(13) .0578(14) .0293(12) -.0026(12) .0035(11)
C10 .068(2) .056(2) .060(2) .0367(15) -.0033(14) .0006(13)
C11 .086(2) .066(2) .071(2) .047(2) -.016(2) -.0134(15)
C12 .084(2) .060(2) .102(2) .039(2) -.030(2) -.014(2)
C13 .060(2) .058(2) .116(3) .020(2) -.003(2) .005(2)
C14 .059(2) .057(2) .086(2) .0272(15) .005(2) .0005(15)
F1 .181(8) .340(10) .250(11) .178(8) .134(7) .077(7)
F11 .108(7) .089(4) .224(11) .040(4) -.074(6) .016(4)
F2 .141(5) .141(5) .154(8) .070(3) .000 .000
F21 .299(15) .299(15) .087(10) .149(7) .000 .000
B1 .083(3) .083(3) .085(5) .041(2) .000 .000

loop_
_atom_site_label
_atom_site_fract_x
_atom_site_fract_y
_atom_site_fract_z
_atom_site_U_iso_or_equiv
_atom_site_thermal_displace_type
_atom_site_calc_flag
_atom_site_refinement_flags
_atom_site_occupancy
_atom_site_disorder_group
_atom_site_type_symbol
O1 .3333 .6667 .02200(9) .0633(8) Uani d S 1 . O
N1 .55916(14) .55407(14) .08376(5) .0502(5) Uani d . 1 . N
O2 .44653(13) .57930(12) .04134(5) .0603(5) Uani d . 1 . O
O3 .36388(13) .39143(13) .10647(5) .0657(5) Uani d . 1 . O
C2 .5147(2) .6164(2) .07057(7) .0534(6) Uani d . 1 . C
C3 .5497(2) .7171(2) .09097(9) .0659(7) Uani d . 1 . C
C4 .6222(2) .7485(2) .12176(8) .0747(8) Uani d . 1 . C
C5 .6657(3) .6831(3) .13395(9) .0742(8) Uani d . 1 . C
C6 .6330(2) .5866(2) .11477(7) .0612(7) Uani d . 1 . C
C7 .5208(2) .4469(2) .06510(8) .0512(6) Uani d . 1 . C
C8 .4073(2) .3640(2) .08081(7) .0493(6) Uani d . 1 . C
C9 .3530(2) .2508(2) .06390(7) .0518(6) Uani d . 1 . C
C10 .4024(2) .2193(2) .03446(7) .0590(7) Uani d . 1 . C
C11 .3484(3) .1142(2) .01876(9) .0704(8) Uani d . 1 . C
C12 .2450(3) .0404(3) .03236(10) .0810(9) Uani d . 1 . C
C13 .1952(3) .0699(3) .06187(11) .0825(9) Uani d . 1 . C
C14 .2491(2) .1753(2) .07741(9) .0681(7) Uani d . 1 . C
F1 .5770(6) .3274(8) .1594(3) .236(6) Uani d P .580(12) . F
F11 .5684(6) .3173(5) .1372(3) .145(5) Uani d P .420(12) . F
F2 .6667 .3333 .1069(3) .145(4) Uani d SP .580(12) . F
F21 .6667 .3333 .1905(4) .228(9) Uani d SP .420(12) . F
B1 .6667 .3333 .1498(2) .083(2) Uani d S 1 . B
H1 .381(2) .635(2) .0327(8) .113(10) Uiso d . 1 . H
H3 .519(2) .764(2) .0809(6) .065(7) Uiso d . 1 . H
H4 .641(2) .817(2) .1363(8) .105(10) Uiso d . 1 . H
H5 .717(2) .703(2) .1536(7) .070(8) Uiso d . 1 . H
H6 .661(2) .535(2) .1215(7) .067(7) Uiso d . 1 . H
H7 .518(2) .453(2) .0370(7) .055(7) Uiso d . 1 . H
H71 .578(2) .424(2) .0718(6) .065(7) Uiso d . 1 . H
H10 .473(2) .272(2) .0243(6) .074(8) Uiso d . 1 . H
H11 .386(2) .093(2) -.0028(8) .091(9) Uiso d . 1 . H
H12 .206(2) -.034(2) .0222(8) .103(10) Uiso d . 1 . H
H13 .125(2) .023(2) .0744(7) .080(8) Uiso d . 1 . H
H14 .218(2) .193(2) .0988(7) .064(8) Uiso d . 1 . H

loop_
_atom_type_symbol
_atom_type_description
_atom_type_scat_dispersion_real
_atom_type_scat_dispersion_imag
_atom_type_scat_source
F F 0.0171 0.0103 'International Tables Vol C Tables 4.2.6.8 and 6.1.1.4'
O O 0.0106 0.0060 'International Tables Vol C Tables 4.2.6.8 and 6.1.1.4'
N N 0.0061 0.0033 'International Tables Vol C Tables 4.2.6.8 and 6.1.1.4'
C C 0.0033 0.0016 'International Tables Vol C Tables 4.2.6.8 and 6.1.1.4'
B B 0.0013 0.0007 'International Tables Vol C Tables 4.2.6.8 and 6.1.1.4'
H H 0.0000 0.0000 'International Tables Vol C Tables 4.2.6.8 and 6.1.1.4'

loop_
_geom_angle_atom_site_label_1
_geom_angle_atom_site_label_2
_geom_angle_atom_site_label_3
_geom_angle_site_symmetry_1
_geom_angle_site_symmetry_3
_geom_angle
_geom_angle_publ_flag
C6 N1 C2 . . 122.4(2) yes
C6 N1 C7 . . 119.4(2) yes
C2 N1 C7 . . 118.1(2) yes
O2 C2 N1 . . 117.8(2) yes
O2 C2 C3 . . 125.8(2) yes
N1 C2 C3 . . 116.3(2) yes
C4 C3 C2 . . 121.0(3) yes
C4 C3 H3 . . 122.6(13) ?
C2 C3 H3 . . 116.4(13) ?
C3 C4 C5 . . 120.7(3) yes
C3 C4 H4 . . 118.6(16) ?
C5 C4 H4 . . 120.6(16) ?
C6 C5 C4 . . 118.9(3) yes
C6 C5 H5 . . 117.7(16) ?
C4 C5 H5 . . 123.3(16) ?
C5 C6 N1 . . 120.6(3) yes
C5 C6 H6 . . 124.0(13) ?
N1 C6 H6 . . 115.4(13) ?
N1 C7 C8 . . 110.6(2) ?
N1 C7 H7 . . 109.6(13) ?
C8 C7 H7 . . 109.6(13) ?
N1 C7 H71 . . 106.8(12) ?
C8 C7 H71 . . 111.7(12) ?
H7 C7 H71 . . 108.5(17) ?
O3 C8 C9 . . 122.1(2) ?
O3 C8 C7 . . 119.7(2) ?
C9 C8 C7 . . 118.2(2) ?
C14 C9 C10 . . 119.1(2) ?
C14 C9 C8 . . 118.7(2) ?
C10 C9 C8 . . 122.2(2) ?
C11 C10 C9 . . 120.6(3) ?
C11 C10 H10 . . 119.9(14) ?
C9 C10 H10 . . 119.4(14) ?
C12 C11 C10 . . 119.5(3) ?
C12 C11 H11 . . 121.3(16) ?
C10 C11 H11 . . 119.2(16) ?
C11 C12 C13 . . 120.6(3) ?
C11 C12 H12 . . 121.2(18) ?
C13 C12 H12 . . 118.1(18) ?
C12 C13 C14 . . 119.8(3) ?
C12 C13 H13 . . 126.3(15) ?
C14 C13 H13 . . 113.9(15) ?
C9 C14 C13 . . 120.3(3) ?
C9 C14 H14 . . 119.9(14) ?
C13 C14 H14 . . 119.5(14) ?
F1 B1 F1 2_655 3_665 113.9(5) ?
F1 B1 F1 2_655 . 113.9(5) ?
F1 B1 F1 3_665 . 113.9(5) ?
F1 B1 F2 2_655 . 104.6(6) ?
F1 B1 F2 3_665 . 104.6(6) ?
F1 B1 F2 . . 104.6(6) ?
F21 B1 F11 . 2_655 107.9(6) ?
F21 B1 F11 . 3_665 107.9(6) ?
F21 B1 F11 . . 107.9(6) ?
F11 B1 F11 2_655 3_665 111.0(6) ?
F11 B1 F11 2_655 . 111.0(6) ?
F11 B1 F11 3_665 . 111.0(6) ?

loop_
_geom_bond_atom_site_label_1
_geom_bond_atom_site_label_2
_geom_bond_site_symmetry_2
_geom_bond_distance
_geom_bond_publ_flag
O1 H1 . 1.04(2) ?
N1 C6 . 1.362(3) yes
N1 C2 . 1.374(3) yes
N1 C7 . 1.455(3) yes
O2 C2 . 1.272(2) yes
O3 C8 . 1.213(2) ?
C2 C3 . 1.412(3) yes
C3 C4 . 1.345(4) yes
C3 H3 . 1.00(2) ?
C4 C5 . 1.392(4) yes
C4 H4 . .99(3) ?
C5 C6 . 1.349(4) yes
C5 H5 . .90(2) ?
C6 H6 . 1.01(2) ?
C7 C8 . 1.517(3) ?
C7 H7 . .93(2) ?
C7 H71 . 1.03(2) ?
C8 C9 . 1.483(3) ?
C9 C14 . 1.378(3) ?
C9 C10 . 1.387(3) ?
C10 C11 . 1.378(4) ?
C10 H10 . .96(2) ?
C11 C12 . 1.369(4) ?
C11 H11 . 1.01(3) ?
C12 C13 . 1.377(4) ?
C12 H12 . .96(3) ?
C13 C14 . 1.379(4) ?
C13 H13 . .96(3) ?
C14 H14 . .93(2) ?
B1 F1 2_655 1.258(6) ?
B1 F1 3_665 1.258(6) ?
B1 F11 2_655 1.346(7) ?
B1 F11 3_665 1.346(7) ?

loop_
_geom_torsion_atom_site_label_1
_geom_torsion_atom_site_label_2
_geom_torsion_atom_site_label_3
_geom_torsion_atom_site_label_4
_geom_torsion
_geom_torsion_publ_flag
C6 N1 C2 O2 179.9(2) ?
C7 N1 C2 O2 -3.5(3) ?
C6 N1 C2 C3 0.0(3) ?
C7 N1 C2 C3 176.7(2) ?
O2 C2 C3 C4 179.7(2) ?
N1 C2 C3 C4 -0.5(4) ?
C2 C3 C4 C5 0.9(4) ?
C3 C4 C5 C6 -1.0(4) ?
C4 C5 C6 N1 0.5(4) ?
C2 N1 C6 C5 0.0(3) ?
C7 N1 C6 C5 -176.7(2) ?
C6 N1 C7 C8 101.1(2) yes
C2 N1 C7 C8 -75.6(2) yes
N1 C7 C8 O3 -2.2(3) yes
N1 C7 C8 C9 177.7(2) yes
O3 C8 C9 C14 1.1(3) yes
C7 C8 C9 C14 -178.8(2) ?
O3 C8 C9 C10 179.8(2) yes
C7 C8 C9 C10 -0.1(3) ?
C14 C9 C10 C11 0.2(3) ?
C8 C9 C10 C11 -178.5(2) ?
C9 C10 C11 C12 0.1(4) ?
C10 C11 C12 C13 -0.8(4) ?
C11 C12 C13 C14 1.1(4) ?
C10 C9 C14 C13 0.1(4) ?
C8 C9 C14 C13 178.9(2) ?
C12 C13 C14 C9 -0.8(4) ?
